data_1559555
loop_
_publ_author_name
'Rissanen, Kari'
'Ostrowicki, Andreas'
'Vogtle, Fritz'

_publ_section_title
;
 Crystal Structure and Absolute Configuration of a New Highly Strained
 Helical Heterocyclic Molecule:
 (+)365-(P)-N-(4-Tolylsulfonyl)-8-thiomethyl-1-thia-10-aza[2.2]metacyclophane
;
_journal_name_full 'Acta Chemica Scandinavica'
_journal_page_first 268
_journal_page_last 273
_journal_paper_doi 10.3891/acta.chem.scand.44-0268
_journal_volume 44
_journal_year 1990
_chemical_formula_sum 'C22 H21 N O2 S3'
_chemical_formula_weight 427.61
_chemical_name_common
;
N-(4-Tolylsulfonyl)-8-thiomethyl-1-thia-10-aza[2.2]metacyclophane
;
_space_group_IT_number 19
_space_group_name_Hall 'P 2ac 2ab'
_space_group_name_H-M_alt 'P 21 21 21'
_symmetry_cell_setting orthorhombic
_symmetry_Int_Tables_number 19
_symmetry_space_group_name_Hall 'P 2ac 2ab'
_symmetry_space_group_name_H-M 'P 21 21 21'
_cell_angle_alpha 90.
_cell_angle_beta 90.
_cell_angle_gamma 90.
_cell_formula_units_Z 4
_cell_length_a 10.540(1)
_cell_length_b 11.491(1)
_cell_length_c 16.768(1)
_cell_volume 2030.9(3)
_diffrn_ambient_temperature 296
_diffrn_radiation_probe x-ray
_diffrn_radiation_type MoK\a
_diffrn_radiation_wavelength 0.71073
_exptl_absorpt_coefficient_mu 0.37
_exptl_crystal_density_diffrn 1.398
_exptl_crystal_F_000 896
_refine_ls_goodness_of_fit_ref 1.50
_refine_ls_number_parameters 253
_refine_ls_number_reflns 1610
_refine_ls_R_factor_gt 0.028
_refine_ls_wR_factor_gt 0.041
_cod_data_source_file Acta-Chem-Scand-1990-44-268.cif
_cod_data_source_block 1
_cod_original_cell_volume 2030.8(4)
_cod_database_code 1559555

loop_
_space_group_symop_id
_space_group_symop_operation_xyz
1 x,y,z
2 1/2-x,-y,1/2+z
3 1/2+x,1/2-y,-z
4 -x,1/2+y,1/2-z

loop_
_atom_site_label
_atom_site_type_symbol
_atom_site_thermal_displace_type
_atom_site_fract_x
_atom_site_fract_y
_atom_site_fract_z
_atom_site_occupancy
_atom_site_U_iso_or_equiv
_atom_site_calc_flag
_atom_site_refinement_flags
_atom_site_disorder_assembly
_atom_site_disorder_group
S1 S Uiso 1.29530(8) 0.91250(10) 0.78498(5) 1.000 0.0602(3) . . . .
S2 S Uiso 1.11629(9) 0.97877(8) 0.99578(5) 1.000 0.0505(3) . . . .
S3 S Uiso 0.69297(7) 0.93500(7) 0.81729(5) 1.000 0.0433(1) . . . .
O1 O Uiso 0.7132(2) 0.9611(2) 0.73500(10) 1.000 0.0545(6) . . . .
O2 O Uiso 0.6328(2) 0.8281(2) 0.8393(2) 1.000 0.0573(6) . . . .
N10 N Uiso 0.8320(2) 0.9354(2) 0.8595(2) 1.000 0.0476(6) . . . .
C2 C Uiso 1.3059(4) 0.8467(3) 0.8869(2) 1.000 0.0545(9) . . . .
C3 C Uiso 1.1863(3) 0.7857(3) 0.9080(2) 1.000 0.0559(8) . . . .
C4 C Uiso 1.1633(4) 0.6739(3) 0.8776(2) 1.000 0.0514(9) . . . .
C5 C Uiso 1.0450(4) 0.6254(3) 0.8808(2) 1.000 0.0542(10) . . . .
C6 C Uiso 0.9432(4) 0.6905(3) 0.9079(2) 1.000 0.0504(9) . . . .
C7 C Uiso 0.9622(3) 0.8023(3) 0.9380(2) 1.000 0.0393(8) . . . .
C8 C Uiso 1.0861(3) 0.8438(3) 0.9464(2) 1.000 0.0380(8) . . . .
C9 C Uiso 0.8494(3) 0.8836(3) 0.9414(2) 1.000 0.0471(8) . . . .
C11 C Uiso 0.9349(3) 1.0041(3) 0.8289(2) 1.000 0.0408(8) . . . .
C12 C Uiso 0.9394(4) 1.1243(3) 0.8359(2) 1.000 0.0481(9) . . . .
C13 C Uiso 1.0528(4) 1.1812(3) 0.8195(2) 1.000 0.0538(9) . . . .
C14 C Uiso 1.1612(3) 1.1199(3) 0.8018(2) 1.000 0.0526(9) . . . .
C15 C Uiso 1.1558(3) 0.9982(3) 0.7943(2) 1.000 0.0427(8) . . . .
C16 C Uiso 1.0400(3) 0.9433(3) 0.8020(2) 1.000 0.0388(6) . . . .
C17 C Uiso 1.0632(5) 0.9449(3) 1.0960(2) 1.000 0.0669(11) . . . .
C18 C Uiso 0.6021(3) 1.0475(3) 0.8596(2) 1.000 0.0422(8) . . . .
C19 C Uiso 0.5711(3) 1.1458(3) 0.8161(2) 1.000 0.0508(9) . . . .
C20 C Uiso 0.4893(4) 1.2275(3) 0.8481(2) 1.000 0.0538(9) . . . .
C21 C Uiso 0.4381(3) 1.2131(3) 0.9223(2) 1.000 0.0532(9) . . . .
C22 C Uiso 0.3427(4) 1.2986(3) 0.9542(3) 1.000 0.0689(11) . . . .
C23 C Uiso 0.4736(4) 1.1166(3) 0.9671(2) 1.000 0.0599(10) . . . .
C24 C Uiso 0.5544(4) 1.0330(3) 0.9364(2) 1.000 0.0538(9) . . . .

loop_
_atom_type_symbol
_atom_type_description
_atom_type_scat_dispersion_real
_atom_type_scat_dispersion_imag
_atom_type_scat_source
C C 0.0033 0.0016 ' International Tables Vol C Tables 4.2.6.8 and 6.1.1.4'
N N 0.0061 0.0033 ' International Tables Vol C Tables 4.2.6.8 and 6.1.1.4'
O O 0.0106 0.0060 ' International Tables Vol C Tables 4.2.6.8 and 6.1.1.4'
S S 0.1246 0.1234 ' International Tables Vol C Tables 4.2.6.8 and 6.1.1.4'

loop_
_geom_angle_atom_site_label_1
_geom_angle_atom_site_label_2
_geom_angle_atom_site_label_3
_geom_angle
_geom_angle_site_symmetry_1
_geom_angle_site_symmetry_2
_geom_angle_site_symmetry_3
_geom_angle_publ_flag
C2 S1 C15 101.13(17) . . . yes
C8 S2 C17 100.85(16) . . . yes
O1 S3 O2 119.72(17) . . . yes
O1 S3 N10 106.57(15) . . . yes
O1 S3 C18 108.47(15) . . . yes
O2 S3 N10 106.82(14) . . . yes
O2 S3 C18 106.60(15) . . . yes
N10 S3 C18 108.24(15) . . . yes
S3 N10 C9 120.3(2) . . . yes
S3 N10 C11 121.8(2) . . . yes
C9 N10 C11 116.8(2) . . . yes
S1 C2 C3 110.9(3) . . . yes
C2 C3 C4 119.5(3) . . . no
C2 C3 C8 121.5(3) . . . no
C4 C3 C8 118.1(3) . . . no
C3 C4 C5 121.1(3) . . . no
C4 C5 C6 120.0(3) . . . no
C5 C6 C7 120.3(4) . . . no
C6 C7 C8 119.0(3) . . . no
C6 C7 C9 118.0(3) . . . no
C8 C7 C9 121.3(3) . . . no
S2 C8 C3 119.4(2) . . . yes
S2 C8 C7 120.6(3) . . . yes
C3 C8 C7 119.6(3) . . . no
N10 C9 C7 107.8(3) . . . yes
N10 C11 C12 122.9(3) . . . yes
N10 C11 C16 116.3(3) . . . yes
C12 C11 C16 120.2(3) . . . no
C11 C12 C13 118.8(3) . . . no
C12 C13 C14 121.1(3) . . . no
C13 C14 C15 119.7(3) . . . no
S1 C15 C14 121.7(2) . . . yes
S1 C15 C16 119.1(3) . . . yes
C14 C15 C16 118.8(3) . . . no
C11 C16 C15 120.5(3) . . . no
S3 C18 C19 121.1(3) . . . yes
S3 C18 C24 118.8(3) . . . yes
C19 C18 C24 120.0(3) . . . no
C18 C19 C20 119.8(3) . . . no
C19 C20 C21 121.2(3) . . . no
C20 C21 C22 120.6(3) . . . no
C20 C21 C23 118.8(3) . . . no
C22 C21 C23 120.6(3) . . . no
C21 C23 C24 121.2(3) . . . no
C18 C24 C23 118.9(3) . . . no

loop_
_geom_bond_atom_site_label_1
_geom_bond_atom_site_label_2
_geom_bond_distance
_geom_bond_site_symmetry_1
_geom_bond_site_symmetry_2
_geom_bond_publ_flag
S1 C2 1.872(3) . . yes
S1 C15 1.777(3) . . yes
S2 C8 1.787(4) . . yes
S2 C17 1.814(4) . . yes
S3 O1 1.4281(19) . . yes
S3 O2 1.431(2) . . yes
S3 N10 1.627(3) . . yes
S3 C18 1.758(3) . . yes
N10 C9 1.508(5) . . yes
N10 C11 1.436(4) . . yes
C2 C3 1.485(5) . . no
C3 C4 1.403(5) . . no
C3 C8 1.406(5) . . no
C4 C5 1.367(6) . . no
C5 C6 1.385(6) . . no
C6 C7 1.395(5) . . no
C7 C8 1.397(5) . . no
C7 C9 1.513(5) . . no
C11 C12 1.387(5) . . no
C11 C16 1.385(5) . . no
C12 C13 1.390(6) . . no
C13 C14 1.375(5) . . no
C14 C15 1.405(5) . . no
C15 C16 1.380(5) . . no
C18 C19 1.384(5) . . no
C18 C24 1.392(5) . . no
C19 C20 1.383(5) . . no
C20 C21 1.366(5) . . no
C21 C22 1.504(5) . . no
C21 C23 1.391(5) . . no
C23 C24 1.383(5) . . no

loop_
_geom_torsion_atom_site_label_1
_geom_torsion_atom_site_label_2
_geom_torsion_atom_site_label_3
_geom_torsion_atom_site_label_4
_geom_torsion
_geom_torsion_site_symmetry_1
_geom_torsion_site_symmetry_2
_geom_torsion_site_symmetry_3
_geom_torsion_site_symmetry_4
_geom_torsion_publ_flag
C15 S1 C2 C3 54.6(3) . . . . no
C2 S1 C15 C14 105.0(3) . . . . no
C2 S1 C15 C16 -68.7(3) . . . . no
C17 S2 C8 C3 -122.7(3) . . . . no
C17 S2 C8 C7 64.5(3) . . . . no
O1 S3 N10 C9 -165.4(2) . . . . no
O1 S3 N10 C11 27.4(3) . . . . no
O2 S3 N10 C9 -36.3(3) . . . . no
O2 S3 N10 C11 156.5(3) . . . . no
C18 S3 N10 C9 78.1(3) . . . . no
C18 S3 N10 C11 -89.1(3) . . . . no
O1 S3 C18 C19 -5.3(3) . . . . no
O1 S3 C18 C24 170.6(3) . . . . no
O2 S3 C18 C19 -135.4(3) . . . . no
O2 S3 C18 C24 40.5(3) . . . . no
N10 S3 C18 C19 110.0(3) . . . . no
N10 S3 C18 C24 -74.1(3) . . . . no
S3 N10 C9 C7 130.6(2) . . . . no
C11 N10 C9 C7 -61.6(3) . . . . no
S3 N10 C11 C12 72.5(4) . . . . no
S3 N10 C11 C16 -116.8(3) . . . . no
C9 N10 C11 C12 -95.2(4) . . . . no
C9 N10 C11 C16 75.6(4) . . . . no
S1 C2 C3 C4 79.5(4) . . . . no
S1 C2 C3 C8 -89.6(3) . . . . no
C2 C3 C4 C5 -165.6(3) . . . . no
C8 C3 C4 C5 3.9(5) . . . . no
C2 C3 C8 S2 -17.9(4) . . . . no
C2 C3 C8 C7 155.1(3) . . . . no
C4 C3 C8 S2 172.9(3) . . . . no
C4 C3 C8 C7 -14.2(5) . . . . no
C3 C4 C5 C6 5.8(5) . . . . no
C4 C5 C6 C7 -5.2(5) . . . . no
C5 C6 C7 C8 -5.2(5) . . . . no
C5 C6 C7 C9 160.4(3) . . . . no
C6 C7 C8 S2 -172.3(3) . . . . no
C6 C7 C8 C3 14.9(5) . . . . no
C9 C7 C8 S2 22.7(4) . . . . no
C9 C7 C8 C3 -150.1(3) . . . . no
C6 C7 C9 N10 -81.3(4) . . . . no
C8 C7 C9 N10 83.8(4) . . . . no
N10 C11 C12 C13 167.0(3) . . . . no
C16 C11 C12 C13 -3.3(5) . . . . no
N10 C11 C16 C15 -160.4(3) . . . . no
C12 C11 C16 C15 10.6(5) . . . . no
C11 C12 C13 C14 -4.3(5) . . . . no
C12 C13 C14 C15 4.8(5) . . . . no
C13 C14 C15 S1 -171.3(3) . . . . no
C13 C14 C15 C16 2.4(5) . . . . no
S1 C15 C16 C11 163.9(3) . . . . no
C14 C15 C16 C11 -10.0(5) . . . . no
S3 C18 C19 C20 173.7(3) . . . . no
C24 C18 C19 C20 -2.2(5) . . . . no
S3 C18 C24 C23 -174.3(3) . . . . no
C19 C18 C24 C23 1.7(5) . . . . no
C18 C19 C20 C21 0.0(5) . . . . no
C19 C20 C21 C22 -176.0(3) . . . . no
C19 C20 C21 C23 2.6(5) . . . . no
C20 C21 C23 C24 -3.1(6) . . . . no
C22 C21 C23 C24 175.5(4) . . . . no
C21 C23 C24 C18 1.0(6) . . . . no
